data_7042948
loop_
_publ_author_name
'Gong, Yun-Nan'
'Wei, Xue-Wen'
'He, Lv-Heng'
'Wen, Ya-Qiong'
'Ren, Ya-Wen'
'Xie, Yong-Rong'
'Zhong, Di-Chang'

_publ_section_title
;
 Two bilayer metal&#x2212;organic frameworks with rare trinuclear
 heterometal clusters and tunable photoluminescence
;
_journal_name_full 'Dalton Trans.'
_journal_paper_doi 10.1039/C7DT01242J
_journal_year 2017
_chemical_formula_moiety 'C42 H18 Cl2 K O12 Pb2, 3(C2 H8 N)'
_chemical_formula_sum 'C48 H42 Cl2 K N3 O12 Pb2'
_chemical_formula_weight 1377.22
_space_group_crystal_system triclinic
_space_group_IT_number 2
_space_group_name_Hall '-P 1'
_space_group_name_H-M_alt 'P -1'
_symmetry_space_group_name_Hall '-P 1'
_symmetry_space_group_name_H-M 'P -1'
_atom_sites_solution_hydrogens geom
_audit_creation_date 2017-04-25
_audit_creation_method
;
Olex2 1.2-dev
(compiled 2017.03.14 svn.r3397 for OlexSys, GUI svn.r3563)
;
_audit_update_record
;
2017-05-04 deposited with the CCDC.
2017-05-12 downloaded from the CCDC.
;
_cell_angle_alpha 107.383(2)
_cell_angle_beta 108.957(2)
_cell_angle_gamma 91.213(3)
_cell_formula_units_Z 1
_cell_length_a 9.9175(5)
_cell_length_b 10.0625(4)
_cell_length_c 13.4072(7)
_cell_measurement_reflns_used 4414
_cell_measurement_temperature 296(2)
_cell_measurement_theta_max 27.34
_cell_measurement_theta_min 2.85
_cell_volume 1197.20(10)
_computing_cell_refinement 'Bruker SMART'
_computing_data_collection 'Bruker SMART'
_computing_data_reduction 'Bruker SAINT'
_computing_molecular_graphics 'Olex2 (Dolomanov et al., 2009)'
_computing_publication_material 'Olex2 (Dolomanov et al., 2009)'
_computing_structure_refinement 'ShelXL (Sheldrick, 2015)'
_computing_structure_solution 'Bruker SHELXTL'
_diffrn_ambient_temperature 296.15
_diffrn_measured_fraction_theta_full 0.988
_diffrn_measured_fraction_theta_max 0.981
_diffrn_measurement_device_type 'CCD area detector'
_diffrn_measurement_method 'phi and omega scans'
_diffrn_radiation_type MoK\a
_diffrn_radiation_wavelength 0.71073
_diffrn_reflns_av_R_equivalents 0.0249
_diffrn_reflns_av_unetI/netI 0.0413
_diffrn_reflns_Laue_measured_fraction_full 0.988
_diffrn_reflns_Laue_measured_fraction_max 0.981
_diffrn_reflns_limit_h_max 12
_diffrn_reflns_limit_h_min -12
_diffrn_reflns_limit_k_max 13
_diffrn_reflns_limit_k_min -13
_diffrn_reflns_limit_l_max 17
_diffrn_reflns_limit_l_min -17
_diffrn_reflns_number 10094
_diffrn_reflns_point_group_measured_fraction_full 0.988
_diffrn_reflns_point_group_measured_fraction_max 0.981
_diffrn_reflns_theta_full 25.242
_diffrn_reflns_theta_max 27.503
_diffrn_reflns_theta_min 2.190
_exptl_absorpt_coefficient_mu 7.286
_exptl_absorpt_correction_T_max 0.7456
_exptl_absorpt_correction_T_min 0.4628
_exptl_absorpt_correction_type multi-scan
_exptl_absorpt_process_details
'SADABS-2008/1 (Bruker,2008) was used for absorption correction. wR2(int) was 0.1113 before and 0.0311 after correction. The Ratio of minimum to maximum transmission is 0.6207. The \l/2 correction factor is 0.0015.'
_exptl_crystal_colour colourless
_exptl_crystal_colour_primary colourless
_exptl_crystal_density_diffrn 1.910
_exptl_crystal_description BLOCK
_exptl_crystal_F_000 664
_exptl_crystal_size_max 0.25
_exptl_crystal_size_mid 0.15
_exptl_crystal_size_min 0.08
_refine_diff_density_max 2.170
_refine_diff_density_min -1.112
_refine_diff_density_rms 0.126
_refine_ls_extinction_method none
_refine_ls_goodness_of_fit_ref 1.049
_refine_ls_hydrogen_treatment constr
_refine_ls_matrix_type full
_refine_ls_number_parameters 326
_refine_ls_number_reflns 5386
_refine_ls_number_restraints 11
_refine_ls_restrained_S_all 1.048
_refine_ls_R_factor_all 0.0464
_refine_ls_R_factor_gt 0.0371
_refine_ls_shift/su_max 0.001
_refine_ls_shift/su_mean 0.000
_refine_ls_structure_factor_coef Fsqd
_refine_ls_weighting_details 'w=1/[\s^2^(Fo^2^)+(0.0311P)^2^+3.4908P] where P=(Fo^2^+2Fc^2^)/3'
_refine_ls_weighting_scheme calc
_refine_ls_wR_factor_gt 0.0794
_refine_ls_wR_factor_ref 0.0831
_reflns_Friedel_coverage 0.000
_reflns_number_gt 4666
_reflns_number_total 5386
_reflns_threshold_expression 'I > 2\s(I)'
_cod_data_source_file c7dt01242j2.cif
_cod_data_source_block 1
_cod_database_code 7042948
_shelx_shelxl_version_number 2014/7
_shelx_space_group_comment
;
The symmetry employed for this shelxl refinement is uniquely defined
by the following loop, which should always be used as a source of
symmetry information in preference to the above space-group names.
They are only intended as comments.
;
_olex2_refinement_description
;
1. Fixed Uiso
 At 1.2 times of:
  All C(H) groups, All N(H,H) groups
 At 1.5 times of:
  All C(H,H,H) groups
2. Restrained distances
 N24-C3 \\sim N24-C1A
 with sigma of 0.0001
 C22-C23 \\sim C3-C1A
 with sigma of 0.001
3. Rigid body (RIGU) restrains
 N24, C3, C1A
 with sigma for 1-2 distances of 0.004 and sigma for 1-3 distances of 0.004
4. Others
 Fixed Sof: C3(0.5) H3A(0.5) H3B(0.5) H3C(0.5) N24(0.5) H24A(0.5) H24B(0.5)
 C1A(0.5) H1AA(0.5) H1AB(0.5) H1AC(0.5)
5.a Secondary CH2 refined with riding coordinates:
 N24(H24A,H24B), N2(H2A,H2B)
5.b Aromatic/amide H refined with riding coordinates:
 C2(H2), C4(H4), C7(H7), C8(H8), C9(H9), C11(H11), C15(H15), C16(H16), C18(H18)
5.c Idealised Me refined as rotating group:
 C22(H22A,H22B,H22C), C23(H23A,H23B,H23C), C3(H3A,H3B,H3C), C1A(H1AA,H1AB,H1AC)
;
_olex2_submission_special_instructions 'No special instructions were received'

loop_
_space_group_symop_operation_xyz
'x, y, z'
'-x, -y, -z'

loop_
_atom_site_label
_atom_site_type_symbol
_atom_site_fract_x
_atom_site_fract_y
_atom_site_fract_z
_atom_site_U_iso_or_equiv
_atom_site_adp_type
_atom_site_occupancy
_atom_site_site_symmetry_order
_atom_site_calc_flag
_atom_site_refinement_flags_posn
_atom_site_refinement_flags_adp
_atom_site_refinement_flags_occupancy
_atom_site_disorder_assembly
_atom_site_disorder_group
C1 C 0.5729(5) -0.0320(5) 0.3400(4) 0.0305(11) Uani 1 1 d . . . . .
C2 C 0.8916(6) -0.0007(6) 0.6006(5) 0.0405(13) Uani 1 1 d . . . . .
H2 H 0.9386 -0.0747 0.5738 0.049 Uiso 1 1 calc R . . . .
C0AA C 0.7022(5) -0.0605(6) 0.4096(4) 0.0319(11) Uani 1 1 d . . . . .
C4 C 0.7627(6) -0.1791(6) 0.3648(4) 0.0360(12) Uani 1 1 d . . . . .
H4 H 0.8480 -0.1989 0.4097 0.043 Uiso 1 1 calc R . . . .
C5 C 0.5093(5) 0.0942(5) 0.3826(4) 0.0303(11) Uani 1 1 d . . . . .
C6 C 0.7026(6) 0.1457(5) 0.5683(4) 0.0326(11) Uani 1 1 d . . . . .
C7 C 0.5080(6) -0.1258(6) 0.2320(5) 0.0384(13) Uani 1 1 d . . . . .
H7 H 0.4209 -0.1096 0.1868 0.046 Uiso 1 1 calc R . . . .
C8 C 0.7596(6) 0.2234(6) 0.6818(4) 0.0381(13) Uani 1 1 d . . . . .
H8 H 0.7168 0.3006 0.7093 0.046 Uiso 1 1 calc R . . . .
C9 C 0.3859(6) 0.1306(6) 0.3134(4) 0.0354(12) Uani 1 1 d . . . . .
H9 H 0.3435 0.0737 0.2395 0.042 Uiso 1 1 calc R . . . .
C10 C 0.5745(6) 0.1809(5) 0.4938(5) 0.0343(12) Uani 1 1 d . . . . .
C11 C 0.9436(6) 0.0769(7) 0.7114(5) 0.0436(14) Uani 1 1 d . . . . .
H11 H 1.0247 0.0541 0.7587 0.052 Uiso 1 1 calc R . . . .
C12 C 0.1976(6) 0.2882(7) 0.2757(5) 0.0423(14) Uani 1 1 d . . . . .
C13 C 0.3265(6) 0.2498(6) 0.3533(4) 0.0351(12) Uani 1 1 d . . . . .
C14 C 0.7682(6) 0.0294(6) 0.5262(5) 0.0339(12) Uani 1 1 d . . . . .
C15 C 0.5690(6) -0.2411(6) 0.1907(5) 0.0380(13) Uani 1 1 d . . . . .
H15 H 0.5230 -0.3019 0.1186 0.046 Uiso 1 1 calc R . . . .
C16 C 0.3909(7) 0.3342(6) 0.4632(5) 0.0461(15) Uani 1 1 d . . . . .
H16 H 0.3519 0.4144 0.4907 0.055 Uiso 1 1 calc R . . . .
C17 C 0.8768(6) 0.1893(6) 0.7542(5) 0.0383(13) Uani 1 1 d . . . . .
C18 C 0.5104(7) 0.3011(6) 0.5315(5) 0.0450(15) Uani 1 1 d . . . . .
H18 H 0.5512 0.3591 0.6051 0.054 Uiso 1 1 calc R . . . .
C19 C 0.6998(6) -0.2671(6) 0.2565(5) 0.0368(12) Uani 1 1 d . . . . .
C20 C 0.9250(7) 0.2701(7) 0.8763(5) 0.0464(15) Uani 1 1 d . . . . .
C21 C 0.7733(7) -0.3876(6) 0.2111(5) 0.0430(14) Uani 1 1 d . . . . .
C22 C 0.6163(11) 0.8319(8) 0.9727(8) 0.087(3) Uani 1 1 d D . . . .
H22A H 0.6079 0.8705 0.9139 0.130 Uiso 1 1 calc GR . . . .
H22B H 0.6815 0.8951 1.0417 0.130 Uiso 1 1 calc GR . . . .
H22C H 0.5236 0.8188 0.9789 0.130 Uiso 1 1 calc GR . . . .
C23 C 0.5755(12) 0.5860(9) 0.8500(8) 0.106(4) Uani 1 1 d D . . . .
H23A H 0.4875 0.5668 0.8615 0.158 Uiso 1 1 calc GR . . . .
H23B H 0.6215 0.5025 0.8388 0.158 Uiso 1 1 calc GR . . . .
H23C H 0.5550 0.6158 0.7855 0.158 Uiso 1 1 calc GR . . . .
C3 C 0.0670(19) 0.6165(3) 0.536(2) 0.072(5) Uani 0.5 1 d D U . A -1
H3A H 0.0285 0.6418 0.4699 0.108 Uiso 0.5 1 calc GR . . A -1
H3B H 0.1676 0.6516 0.5713 0.108 Uiso 0.5 1 calc GR . . A -1
H3C H 0.0174 0.6564 0.5866 0.108 Uiso 0.5 1 calc GR . . A -1
Cl1 Cl -0.2264(3) 0.1858(3) 0.0808(3) 0.1102(10) Uani 1 1 d . . . . .
K1 K 0.0000 0.0000 0.0000 0.0455(4) Uani 1 2 d S T P . .
N24 N 0.0478(4) 0.4612(3) 0.5067(9) 0.068(3) Uani 0.5 1 d D U . A -1
H24A H 0.0916 0.4379 0.5673 0.082 Uiso 0.5 1 calc R . . A -1
H24B H 0.0893 0.4243 0.4568 0.082 Uiso 0.5 1 calc R . . A -1
N2 N 0.6709(6) 0.6970(6) 0.9476(5) 0.0544(14) Uani 1 1 d . . . . .
H2A H 0.6890 0.6679 1.0066 0.065 Uiso 1 1 calc R . . . .
H2B H 0.7540 0.7099 0.9376 0.065 Uiso 1 1 calc R . . . .
O1 O 0.1334(6) 0.3824(6) 0.3178(4) 0.0745(17) Uani 1 1 d . . . . .
O2 O 0.1614(4) 0.2268(5) 0.1732(3) 0.0506(11) Uani 1 1 d . . . . .
O3 O 0.8664(6) 0.3770(5) 0.9066(4) 0.0729(16) Uani 1 1 d . . . . .
O4 O 1.0205(5) 0.2275(5) 0.9418(4) 0.0555(12) Uani 1 1 d . . . . .
O5 O 0.8657(5) -0.4337(5) 0.2770(4) 0.0586(13) Uani 1 1 d . . . . .
O6 O 0.7390(5) -0.4387(5) 0.1073(4) 0.0565(12) Uani 1 1 d . . . . .
Pb1 Pb -0.04345(2) 0.40500(2) 0.12366(2) 0.03837(8) Uani 1 1 d . . . . .
C1A C -0.1061(4) 0.4007(10) 0.460(3) 0.080(6) Uani 0.5 1 d D U . A -1
H1AA H -0.1510 0.4150 0.3899 0.119 Uiso 0.5 1 calc GR . . A -1
H1AB H -0.1534 0.4461 0.5111 0.119 Uiso 0.5 1 calc GR . . A -1
H1AC H -0.1133 0.3019 0.4502 0.119 Uiso 0.5 1 calc GR . . A -1

loop_
_atom_site_aniso_label
_atom_site_aniso_U_11
_atom_site_aniso_U_22
_atom_site_aniso_U_33
_atom_site_aniso_U_23
_atom_site_aniso_U_13
_atom_site_aniso_U_12
C1 0.030(3) 0.034(3) 0.025(3) 0.007(2) 0.009(2) 0.012(2)
C2 0.033(3) 0.052(3) 0.034(3) 0.014(3) 0.008(2) 0.021(3)
C0AA 0.029(3) 0.035(3) 0.030(3) 0.010(2) 0.009(2) 0.010(2)
C4 0.040(3) 0.040(3) 0.029(3) 0.012(2) 0.011(2) 0.018(2)
C5 0.030(3) 0.033(3) 0.028(3) 0.011(2) 0.010(2) 0.014(2)
C6 0.032(3) 0.033(3) 0.028(3) 0.008(2) 0.005(2) 0.008(2)
C7 0.037(3) 0.043(3) 0.029(3) 0.006(2) 0.006(2) 0.017(2)
C8 0.042(3) 0.038(3) 0.027(3) 0.006(2) 0.007(2) 0.012(2)
C9 0.039(3) 0.038(3) 0.024(3) 0.007(2) 0.006(2) 0.012(2)
C10 0.036(3) 0.032(3) 0.033(3) 0.009(2) 0.010(2) 0.014(2)
C11 0.031(3) 0.056(4) 0.035(3) 0.015(3) 0.000(2) 0.013(3)
C12 0.041(3) 0.052(4) 0.030(3) 0.012(3) 0.008(2) 0.021(3)
C13 0.036(3) 0.040(3) 0.030(3) 0.012(2) 0.011(2) 0.020(2)
C14 0.032(3) 0.036(3) 0.035(3) 0.014(2) 0.011(2) 0.013(2)
C15 0.043(3) 0.036(3) 0.030(3) 0.005(2) 0.010(2) 0.015(2)
C16 0.054(4) 0.041(3) 0.037(3) 0.006(3) 0.012(3) 0.029(3)
C17 0.033(3) 0.042(3) 0.029(3) 0.008(2) 0.002(2) 0.005(2)
C18 0.051(3) 0.043(3) 0.026(3) 0.000(2) 0.003(2) 0.023(3)
C19 0.042(3) 0.038(3) 0.035(3) 0.012(2) 0.018(2) 0.018(2)
C20 0.049(3) 0.049(4) 0.025(3) 0.007(3) -0.004(3) 0.002(3)
C21 0.048(3) 0.041(3) 0.041(3) 0.013(3) 0.016(3) 0.022(3)
C22 0.115(8) 0.075(6) 0.109(8) 0.042(6) 0.077(7) 0.043(5)
C23 0.122(9) 0.094(7) 0.064(6) 0.017(5) -0.003(6) -0.043(6)
C3 0.085(11) 0.078(8) 0.057(11) 0.026(7) 0.025(10) 0.042(7)
Cl1 0.0703(14) 0.0757(15) 0.184(3) 0.0238(17) 0.0596(18) 0.0030(12)
K1 0.0519(11) 0.0261(8) 0.0465(11) 0.0045(7) 0.0081(9) 0.0086(7)
N24 0.078(7) 0.081(7) 0.061(8) 0.027(6) 0.038(6) 0.043(6)
N2 0.043(3) 0.067(4) 0.052(3) 0.015(3) 0.017(3) 0.011(3)
O1 0.077(3) 0.090(4) 0.046(3) 0.013(3) 0.012(2) 0.064(3)
O2 0.046(2) 0.068(3) 0.033(2) 0.014(2) 0.0083(19) 0.028(2)
O3 0.089(4) 0.063(3) 0.035(3) -0.003(2) -0.004(2) 0.033(3)
O4 0.056(3) 0.064(3) 0.032(2) 0.012(2) 0.000(2) 0.015(2)
O5 0.077(3) 0.057(3) 0.040(2) 0.013(2) 0.017(2) 0.045(3)
O6 0.074(3) 0.056(3) 0.039(2) 0.012(2) 0.020(2) 0.043(2)
Pb1 0.03974(12) 0.03914(12) 0.03208(12) 0.00713(8) 0.01020(8) 0.01984(9)
C1A 0.077(9) 0.087(9) 0.081(15) 0.023(9) 0.038(8) 0.042(7)

loop_
_atom_type_symbol
_atom_type_description
_atom_type_scat_dispersion_real
_atom_type_scat_dispersion_imag
_atom_type_scat_source
C C 0.0033 0.0016 'International Tables Vol C Tables 4.2.6.8 and 6.1.1.4'
H H 0.0000 0.0000 'International Tables Vol C Tables 4.2.6.8 and 6.1.1.4'
Cl Cl 0.1484 0.1585 'International Tables Vol C Tables 4.2.6.8 and 6.1.1.4'
K K 0.2009 0.2494 'International Tables Vol C Tables 4.2.6.8 and 6.1.1.4'
N N 0.0061 0.0033 'International Tables Vol C Tables 4.2.6.8 and 6.1.1.4'
O O 0.0106 0.0060 'International Tables Vol C Tables 4.2.6.8 and 6.1.1.4'
Pb Pb -3.3944 10.1111 'International Tables Vol C Tables 4.2.6.8 and 6.1.1.4'

loop_
_geom_angle_atom_site_label_1
_geom_angle_atom_site_label_2
_geom_angle_atom_site_label_3
_geom_angle
_geom_angle_site_symmetry_1
_geom_angle_site_symmetry_3
C0AA C1 C5 119.7(5) . .
C7 C1 C0AA 118.6(5) . .
C7 C1 C5 121.7(5) . .
C11 C2 C14 121.3(5) . .
C1 C0AA C14 120.4(4) . .
C4 C0AA C1 118.1(5) . .
C4 C0AA C14 121.5(5) . .
C19 C4 C0AA 122.2(5) . .
C9 C5 C1 121.1(5) . .
C10 C5 C1 119.4(4) . .
C10 C5 C9 119.4(4) . .
C8 C6 C10 121.2(5) . .
C8 C6 C14 119.0(5) . .
C14 C6 C10 119.7(5) . .
C15 C7 C1 121.9(5) . .
C17 C8 C6 122.3(5) . .
C13 C9 C5 121.2(5) . .
C5 C10 C6 120.9(4) . .
C5 C10 C18 117.7(5) . .
C18 C10 C6 121.3(5) . .
C2 C11 C17 121.0(5) . .
O1 C12 C13 117.6(5) . .
O2 C12 C13 119.0(5) . .
O2 C12 O1 123.4(5) . .
C9 C13 C12 119.6(5) . .
C16 C13 C9 119.0(5) . .
C16 C13 C12 121.3(5) . .
C2 C14 C0AA 122.2(5) . .
C2 C14 C6 118.0(5) . .
C6 C14 C0AA 119.6(5) . .
C7 C15 C19 120.1(5) . .
C18 C16 C13 120.8(5) . .
C8 C17 C11 118.3(5) . .
C8 C17 C20 119.4(5) . .
C11 C17 C20 122.3(5) . .
C16 C18 C10 121.9(5) . .
C4 C19 C15 118.9(5) . .
C4 C19 C21 119.9(5) . .
C15 C19 C21 121.2(5) . .
O3 C20 C17 118.0(5) . .
O4 C20 C17 118.3(6) . .
O4 C20 O3 123.8(6) . .
O5 C21 C19 119.6(5) . .
O5 C21 O6 122.3(5) . .
O6 C21 C19 118.0(5) . .
Pb1 Cl1 K1 86.27(6) . .
Cl1 K1 Cl1 180.0 . 2
Cl1 K1 Pb1 139.19(4) 2 .
Cl1 K1 Pb1 139.19(4) . 2
Cl1 K1 Pb1 40.81(4) 2 2
Cl1 K1 Pb1 40.81(4) . .
O2 K1 Cl1 74.53(10) . .
O2 K1 Cl1 105.47(10) 2 .
O2 K1 Cl1 105.47(10) . 2
O2 K1 Cl1 74.53(10) 2 2
O2 K1 O2 180.0 2 .
O2 K1 Pb1 44.03(8) . .
O2 K1 Pb1 135.97(8) . 2
O2 K1 Pb1 135.97(8) 2 .
O2 K1 Pb1 44.03(8) 2 2
O4 K1 Cl1 104.54(12) 2_656 .
O4 K1 Cl1 75.46(12) 1_454 .
O4 K1 Cl1 104.55(12) 1_454 2
O4 K1 Cl1 75.45(12) 2_656 2
O4 K1 O2 66.85(13) 2_656 2
O4 K1 O2 66.85(13) 1_454 .
O4 K1 O2 113.15(13) 1_454 2
O4 K1 O2 113.15(13) 2_656 .
O4 K1 O4 180.0 2_656 1_454
O4 K1 Pb1 135.25(10) 1_454 2
O4 K1 Pb1 44.75(10) 2_656 2
O4 K1 Pb1 135.25(10) 2_656 .
O4 K1 Pb1 44.75(10) 1_454 .
Pb1 K1 Pb1 180.0 2 .
C3 N24 C1A 112.4(7) . .
C22 N2 C23 115.4(7) . .
C12 O1 Pb1 96.5(4) . .
C12 O2 K1 144.9(4) . .
C20 O3 Pb1 97.1(4) . 1_656
C20 O4 K1 128.0(4) . 1_656
C21 O5 Pb1 95.2(4) . 1_645
C21 O6 Pb1 92.7(3) . 1_645
Cl1 Pb1 O1 94.58(16) . .
Cl1 Pb1 O3 89.86(16) . 1_454
Cl1 Pb1 O5 93.57(13) . 1_465
Cl1 Pb1 O6 88.98(13) . 1_465
O3 Pb1 O1 156.61(15) 1_454 .
O3 Pb1 O6 78.88(14) 1_454 1_465
O5 Pb1 O1 75.31(13) 1_465 .
O5 Pb1 O3 127.38(14) 1_465 1_454
O5 Pb1 O6 48.77(13) 1_465 1_465
O6 Pb1 O1 124.08(13) 1_465 .

loop_
_geom_bond_atom_site_label_1
_geom_bond_atom_site_label_2
_geom_bond_distance
_geom_bond_site_symmetry_2
C1 C0AA 1.413(7) .
C1 C5 1.473(6) .
C1 C7 1.398(7) .
C2 C11 1.369(8) .
C2 C14 1.409(7) .
C0AA C4 1.408(7) .
C0AA C14 1.469(7) .
C4 C19 1.378(8) .
C5 C9 1.406(7) .
C5 C10 1.405(7) .
C6 C8 1.399(7) .
C6 C10 1.464(7) .
C6 C14 1.410(7) .
C7 C15 1.372(7) .
C8 C17 1.376(8) .
C9 C13 1.388(7) .
C10 C18 1.414(7) .
C11 C17 1.393(8) .
C12 C13 1.504(7) .
C12 O1 1.250(7) .
C12 O2 1.249(7) .
C13 C16 1.386(8) .
C15 C19 1.392(8) .
C16 C18 1.359(8) .
C17 C20 1.499(8) .
C19 C21 1.502(7) .
C20 O3 1.256(8) .
C20 O4 1.246(7) .
C21 O5 1.254(7) .
C21 O6 1.256(7) .
C22 N2 1.457(9) .
C23 N2 1.460(9) .
C3 N24 1.484(4) .
Cl1 K1 3.202(2) .
Cl1 Pb1 2.623(2) .
K1 Cl1 3.202(2) 2
K1 O2 2.725(4) 2
K1 O2 2.725(4) .
K1 O4 2.654(5) 1_454
K1 O4 2.654(5) 2_656
K1 Pb1 4.0055(3) 2
K1 Pb1 4.0055(3) .
N24 C1A 1.484(4) .
O1 Pb1 2.704(5) .
O3 Pb1 2.675(5) 1_656
O4 K1 2.654(5) 1_656
O5 Pb1 2.636(4) 1_645
O6 Pb1 2.687(4) 1_645
Pb1 O3 2.675(5) 1_454
Pb1 O5 2.636(4) 1_465
Pb1 O6 2.687(4) 1_465
